data_7135671
loop_
_publ_author_name
'Bolla, Geetha'
'Medishetty, Raghavender'

_publ_section_title
;
 Solvent- and heat-induced polymorphic transformation with single-crystal
 integrity in Cu(II) paddle wheel metal complexes.
;
_journal_issue 24
_journal_name_full 'Chemical communications (Cambridge, England)'
_journal_page_first 6531
_journal_page_last 6535
_journal_paper_doi 10.1039/d6cc00385k
_journal_volume 62
_journal_year 2026
_chemical_formula_moiety 'C54 H38 Cu2 F4 N2 O8'
_chemical_formula_sum 'C54 H38 Cu2 F4 N2 O8'
_chemical_formula_weight 1045.94
_space_group_crystal_system triclinic
_space_group_IT_number 2
_space_group_name_Hall '-P 1'
_space_group_name_H-M_alt 'P -1'
_atom_sites_solution_hydrogens geom
_audit_creation_date 2025-12-08
_audit_creation_method
;
Olex2 1.5
(compiled 2025.07.13 svn.rb7424aed for OlexSys, GUI svn.r7314)
;
_audit_update_record
;
2025-12-08 deposited with the CCDC.	2026-02-03 downloaded from the CCDC.
;
_cell_angle_alpha 86.745(2)
_cell_angle_beta 73.742(2)
_cell_angle_gamma 62.8900(10)
_cell_formula_units_Z 1
_cell_length_a 10.5084(5)
_cell_length_b 10.5605(5)
_cell_length_c 12.1716(5)
_cell_measurement_reflns_used 9861
_cell_measurement_temperature 100(2)
_cell_measurement_theta_max 29.58
_cell_measurement_theta_min 2.44
_cell_volume 1150.28(9)
_computing_molecular_graphics 'Olex2 1.5 (Dolomanov et al., 2009)'
_computing_publication_material 'Olex2 1.5 (Dolomanov et al., 2009)'
_computing_structure_refinement 'SHELXL 2019/3 (Sheldrick, 2015)'
_diffrn_ambient_temperature 99.99
_diffrn_measured_fraction_theta_full 0.994
_diffrn_measured_fraction_theta_max 0.995
_diffrn_measurement_device_type 'Bruker D8 Venture'
_diffrn_measurement_method '\f and \w scans'
_diffrn_radiation_type MoK\a
_diffrn_radiation_wavelength 0.71073
_diffrn_reflns_av_R_equivalents 0.0298
_diffrn_reflns_av_unetI/netI 0.0358
_diffrn_reflns_Laue_measured_fraction_full 0.994
_diffrn_reflns_Laue_measured_fraction_max 0.995
_diffrn_reflns_limit_h_max 14
_diffrn_reflns_limit_h_min -14
_diffrn_reflns_limit_k_max 14
_diffrn_reflns_limit_k_min -14
_diffrn_reflns_limit_l_max 16
_diffrn_reflns_limit_l_min -14
_diffrn_reflns_number 17643
_diffrn_reflns_point_group_measured_fraction_full 0.994
_diffrn_reflns_point_group_measured_fraction_max 0.995
_diffrn_reflns_theta_full 25.242
_diffrn_reflns_theta_max 29.598
_diffrn_reflns_theta_min 3.172
_exptl_absorpt_coefficient_mu 1.001
_exptl_absorpt_correction_T_max 0.885
_exptl_absorpt_correction_T_min 0.697
_exptl_absorpt_correction_type multi-scan
_exptl_crystal_colour Green
_exptl_crystal_density_diffrn 1.510
_exptl_crystal_description Block
_exptl_crystal_F_000 534
_exptl_crystal_size_max 0.351
_exptl_crystal_size_mid 0.306
_exptl_crystal_size_min 0.122
_refine_diff_density_max 0.473
_refine_diff_density_min -0.665
_refine_diff_density_rms 0.061
_refine_ls_extinction_method none
_refine_ls_goodness_of_fit_ref 1.039
_refine_ls_hydrogen_treatment constr
_refine_ls_matrix_type full
_refine_ls_number_parameters 316
_refine_ls_number_reflns 6424
_refine_ls_number_restraints 0
_refine_ls_restrained_S_all 1.039
_refine_ls_R_factor_all 0.0337
_refine_ls_R_factor_gt 0.0298
_refine_ls_shift/su_max 0.001
_refine_ls_shift/su_mean 0.000
_refine_ls_structure_factor_coef Fsqd
_refine_ls_weighting_details 'w=1/[\s^2^(Fo^2^)+(0.0317P)^2^+0.6196P] where P=(Fo^2^+2Fc^2^)/3'
_refine_ls_weighting_scheme calc
_refine_ls_wR_factor_gt 0.0765
_refine_ls_wR_factor_ref 0.0798
_reflns_Friedel_coverage 0.000
_reflns_number_gt 5881
_reflns_number_total 6424
_reflns_threshold_expression 'I > 2\s(I)'
_cod_data_source_file d6cc00385k11.cif
_cod_data_source_block j091
_cod_depositor_comments
;
The following automatic conversions were performed:

data item '_exptl_absorpt_correction_type' value 'Multi-scan' was
changed to 'multi-scan' in accordance with the
/home/data/users/saulius/crontab/automatic-downloads/rss-feeds/RSC/lib/dictionaries/cif_core.dic
dictionary named 'cif_core.dic' version 2.4.2 last updated on
2011-04-26.

Automatic conversion script
Id: cif_fix_values 8170 2020-07-09 18:12:32Z antanas 
;
_cod_database_code 7135671
_shelx_shelxl_version_number 2019/3
_shelx_space_group_comment
;
The symmetry employed for this shelxl refinement is uniquely defined
by the following loop, which should always be used as a source of
symmetry information in preference to the above space-group names.
They are only intended as comments.
;
_olex2_refinement_description
;
1. Fixed Uiso
 At 1.2 times of:
  All C(H) groups
2.a Aromatic/amide H refined with riding coordinates:
 C16(H16), C20(H20), C24(H24), C23(H23), C13(H13), C3(H3), C2(H2), C8(H8),
 C11(H11), C27(H27), C14(H14), C17(H17), C25(H25), C7(H7), C19(H19), C18(H18),
 C26(H26), C5(H5), C6(H6)
;
_olex2_submission_special_instructions 'No special instructions were received'

loop_
_space_group_symop_operation_xyz
'x, y, z'
'-x, -y, -z'

loop_
_atom_site_label
_atom_site_type_symbol
_atom_site_fract_x
_atom_site_fract_y
_atom_site_fract_z
_atom_site_U_iso_or_equiv
_atom_site_adp_type
_atom_site_occupancy
_atom_site_site_symmetry_order
_atom_site_calc_flag
_atom_site_refinement_flags_posn
_atom_site_refinement_flags_adp
_atom_site_refinement_flags_occupancy
_atom_site_disorder_assembly
_atom_site_disorder_group
Cu1 Cu 0.05379(2) 0.93963(2) 0.08601(2) 0.01520(5) Uani 1 1 d . . . . .
F2 F 0.62130(11) 0.55818(12) 0.92808(9) 0.0357(2) Uani 1 1 d . . . . .
F1 F 0.74166(11) 0.60744(13) 0.53333(8) 0.0377(2) Uani 1 1 d . . . . .
O3 O 0.24190(11) 0.92333(11) -0.01952(9) 0.0201(2) Uani 1 1 d . . . . .
O1 O 0.08119(11) 0.76652(11) 0.00853(9) 0.02022(19) Uani 1 1 d . . . . .
O2 O -0.00878(11) 0.86702(11) -0.13881(9) 0.0210(2) Uani 1 1 d . . . . .
O4 O 0.15394(11) 1.01854(11) -0.16878(9) 0.0201(2) Uani 1 1 d . . . . .
N1 N 0.14971(13) 0.84089(13) 0.22358(10) 0.0197(2) Uani 1 1 d . . . . .
C15 C 0.08208(14) 0.61815(14) -0.13029(12) 0.0183(3) Uani 1 1 d . . . . .
C16 C 0.15580(16) 0.49564(16) -0.07765(13) 0.0226(3) Uani 1 1 d . . . . .
H16 H 0.180436 0.503647 -0.009864 0.027 Uiso 1 1 calc R U . . .
C20 C 0.04548(15) 0.60545(16) -0.22909(13) 0.0215(3) Uani 1 1 d . . . . .
H20 H -0.004517 0.688364 -0.265224 0.026 Uiso 1 1 calc R U . . .
C12 C 0.58239(17) 0.58161(16) 0.82914(13) 0.0229(3) Uani 1 1 d . . . . .
C24 C 0.65238(16) 0.90941(17) -0.18481(14) 0.0265(3) Uani 1 1 d . . . . .
H24 H 0.724765 0.888984 -0.145139 0.032 Uiso 1 1 calc R U . . .
C23 C 0.51368(16) 0.91845(16) -0.12688(13) 0.0221(3) Uani 1 1 d . . . . .
H23 H 0.492145 0.902200 -0.047764 0.026 Uiso 1 1 calc R U . . .
C13 C 0.44035(16) 0.60815(15) 0.83275(12) 0.0209(3) Uani 1 1 d . . . . .
H13 H 0.371538 0.607764 0.902522 0.025 Uiso 1 1 calc R U . . .
C21 C 0.04800(14) 0.76163(14) -0.08256(12) 0.0178(2) Uani 1 1 d . . . . .
C3 C 0.35836(15) 0.73773(15) 0.30147(12) 0.0199(3) Uani 1 1 d . . . . .
H3 H 0.463480 0.694581 0.287790 0.024 Uiso 1 1 calc R U . . .
C2 C 0.29682(16) 0.77876(15) 0.21062(12) 0.0200(3) Uani 1 1 d . . . . .
H2 H 0.362368 0.761965 0.135156 0.024 Uiso 1 1 calc R U . . .
C8 C 0.45664(16) 0.67214(15) 0.52080(12) 0.0201(3) Uani 1 1 d . . . . .
H8 H 0.532977 0.655493 0.451036 0.024 Uiso 1 1 calc R U . . .
C11 C 0.68654(16) 0.57890(17) 0.72991(14) 0.0261(3) Uani 1 1 d . . . . .
H11 H 0.784578 0.558616 0.729361 0.031 Uiso 1 1 calc R U . . .
C28 C 0.25590(14) 0.96467(14) -0.11948(11) 0.0167(2) Uani 1 1 d . . . . .
C27 C 0.43905(16) 0.97288(15) -0.30047(13) 0.0223(3) Uani 1 1 d . . . . .
H27 H 0.366165 0.995334 -0.340022 0.027 Uiso 1 1 calc R U . . .
C22 C 0.40635(14) 0.95117(14) -0.18420(12) 0.0178(2) Uani 1 1 d . . . . .
C10 C 0.64162(16) 0.60706(17) 0.63129(13) 0.0230(3) Uani 1 1 d . . . . .
C14 C 0.40116(15) 0.63541(15) 0.73139(12) 0.0197(3) Uani 1 1 d . . . . .
H14 H 0.303664 0.653239 0.732421 0.024 Uiso 1 1 calc R U . . .
C17 C 0.19291(18) 0.36244(16) -0.12449(15) 0.0285(3) Uani 1 1 d . . . . .
H17 H 0.244014 0.279154 -0.089180 0.034 Uiso 1 1 calc R U . . .
C9 C 0.49939(15) 0.63778(14) 0.62731(12) 0.0184(2) Uani 1 1 d . . . . .
C25 C 0.68424(17) 0.93040(17) -0.30076(15) 0.0289(3) Uani 1 1 d . . . . .
H25 H 0.779208 0.923300 -0.340774 0.035 Uiso 1 1 calc R U . . .
C7 C 0.31570(16) 0.72581(16) 0.51620(12) 0.0236(3) Uani 1 1 d . . . . .
H7 H 0.241062 0.743336 0.587191 0.028 Uiso 1 1 calc R U . . .
C19 C 0.08194(17) 0.47172(17) -0.27498(14) 0.0260(3) Uani 1 1 d . . . . .
H19 H 0.056369 0.463320 -0.342193 0.031 Uiso 1 1 calc R U . . .
C18 C 0.15568(18) 0.35039(17) -0.22271(15) 0.0301(3) Uani 1 1 d . . . . .
H18 H 0.180676 0.258989 -0.254239 0.036 Uiso 1 1 calc R U . . .
C4 C 0.26509(16) 0.76016(15) 0.41298(12) 0.0211(3) Uani 1 1 d . . . . .
C26 C 0.57844(18) 0.96168(18) -0.35873(14) 0.0283(3) Uani 1 1 d . . . . .
H26 H 0.601187 0.975483 -0.438304 0.034 Uiso 1 1 calc R U . . .
C5 C 0.11215(17) 0.8215(2) 0.42530(13) 0.0305(3) Uani 1 1 d . . . . .
H5 H 0.043809 0.836463 0.499294 0.037 Uiso 1 1 calc R U . . .
C6 C 0.06020(17) 0.86050(19) 0.33000(13) 0.0286(3) Uani 1 1 d . . . . .
H6 H -0.044392 0.903351 0.340845 0.034 Uiso 1 1 calc R U . . .

loop_
_atom_site_aniso_label
_atom_site_aniso_U_11
_atom_site_aniso_U_22
_atom_site_aniso_U_33
_atom_site_aniso_U_23
_atom_site_aniso_U_13
_atom_site_aniso_U_12
Cu1 0.01302(8) 0.01698(9) 0.01521(8) 0.00189(6) -0.00530(6) -0.00591(6)
F2 0.0349(5) 0.0537(6) 0.0264(5) 0.0115(4) -0.0209(4) -0.0207(5)
F1 0.0217(4) 0.0661(7) 0.0231(5) 0.0033(5) -0.0016(4) -0.0212(5)
O3 0.0153(4) 0.0262(5) 0.0186(5) 0.0032(4) -0.0048(4) -0.0095(4)
O1 0.0214(5) 0.0188(4) 0.0210(5) 0.0011(4) -0.0084(4) -0.0082(4)
O2 0.0221(5) 0.0183(4) 0.0233(5) 0.0015(4) -0.0100(4) -0.0079(4)
O4 0.0148(4) 0.0247(5) 0.0191(5) 0.0032(4) -0.0047(4) -0.0080(4)
N1 0.0191(5) 0.0205(5) 0.0197(5) 0.0026(4) -0.0073(4) -0.0083(4)
C15 0.0131(5) 0.0195(6) 0.0211(6) -0.0002(5) -0.0020(5) -0.0079(5)
C16 0.0195(6) 0.0222(6) 0.0265(7) 0.0021(5) -0.0069(5) -0.0097(5)
C20 0.0160(6) 0.0235(7) 0.0228(7) -0.0017(5) -0.0038(5) -0.0079(5)
C12 0.0242(7) 0.0262(7) 0.0201(6) 0.0038(5) -0.0123(5) -0.0098(6)
C24 0.0182(6) 0.0283(7) 0.0337(8) -0.0013(6) -0.0061(6) -0.0115(6)
C23 0.0181(6) 0.0242(7) 0.0237(7) -0.0010(5) -0.0058(5) -0.0093(5)
C13 0.0202(6) 0.0231(6) 0.0186(6) 0.0034(5) -0.0068(5) -0.0089(5)
C21 0.0121(5) 0.0200(6) 0.0199(6) 0.0001(5) -0.0026(5) -0.0069(5)
C3 0.0179(6) 0.0192(6) 0.0207(6) 0.0027(5) -0.0082(5) -0.0055(5)
C2 0.0204(6) 0.0199(6) 0.0176(6) 0.0020(5) -0.0068(5) -0.0066(5)
C8 0.0221(6) 0.0224(6) 0.0167(6) 0.0024(5) -0.0065(5) -0.0105(5)
C11 0.0183(6) 0.0335(8) 0.0271(7) 0.0016(6) -0.0102(6) -0.0103(6)
C28 0.0154(6) 0.0158(5) 0.0180(6) -0.0011(5) -0.0044(5) -0.0063(5)
C27 0.0196(6) 0.0229(7) 0.0214(7) 0.0023(5) -0.0032(5) -0.0088(5)
C22 0.0148(6) 0.0174(6) 0.0199(6) -0.0003(5) -0.0029(5) -0.0073(5)
C10 0.0167(6) 0.0302(7) 0.0194(6) -0.0001(5) -0.0027(5) -0.0097(6)
C14 0.0160(6) 0.0220(6) 0.0207(6) 0.0034(5) -0.0071(5) -0.0075(5)
C17 0.0255(7) 0.0196(7) 0.0365(9) 0.0018(6) -0.0072(6) -0.0081(6)
C9 0.0177(6) 0.0198(6) 0.0176(6) 0.0010(5) -0.0065(5) -0.0076(5)
C25 0.0184(7) 0.0270(7) 0.0373(9) -0.0008(6) 0.0012(6) -0.0119(6)
C7 0.0219(7) 0.0284(7) 0.0176(6) 0.0042(5) -0.0078(5) -0.0080(6)
C19 0.0201(7) 0.0292(7) 0.0264(7) -0.0080(6) -0.0025(5) -0.0107(6)
C18 0.0249(7) 0.0231(7) 0.0378(9) -0.0089(6) -0.0018(6) -0.0101(6)
C4 0.0220(6) 0.0216(6) 0.0193(6) 0.0046(5) -0.0093(5) -0.0081(5)
C26 0.0247(7) 0.0309(8) 0.0251(7) 0.0033(6) 0.0003(6) -0.0135(6)
C5 0.0204(7) 0.0471(10) 0.0173(7) 0.0063(6) -0.0056(5) -0.0101(7)
C6 0.0178(6) 0.0420(9) 0.0218(7) 0.0061(6) -0.0077(5) -0.0094(6)

loop_
_atom_type_symbol
_atom_type_description
_atom_type_scat_dispersion_real
_atom_type_scat_dispersion_imag
_atom_type_scat_source
C C 0.0033 0.0016 'International Tables Vol C Tables 4.2.6.8 and 6.1.1.4'
H H 0.0000 0.0000 'International Tables Vol C Tables 4.2.6.8 and 6.1.1.4'
Cu Cu 0.3201 1.2651 'International Tables Vol C Tables 4.2.6.8 and 6.1.1.4'
F F 0.0171 0.0103 'International Tables Vol C Tables 4.2.6.8 and 6.1.1.4'
N N 0.0061 0.0033 'International Tables Vol C Tables 4.2.6.8 and 6.1.1.4'
O O 0.0106 0.0060 'International Tables Vol C Tables 4.2.6.8 and 6.1.1.4'

loop_
_geom_angle_atom_site_label_1
_geom_angle_atom_site_label_2
_geom_angle_atom_site_label_3
_geom_angle
_geom_angle_site_symmetry_1
_geom_angle_site_symmetry_3
_geom_angle_publ_flag
O3 Cu1 Cu1 82.86(3) . 2_575 ?
O3 Cu1 O2 88.01(4) . 2_575 ?
O3 Cu1 O4 168.20(4) . 2_575 ?
O3 Cu1 N1 95.02(4) . . ?
O1 Cu1 Cu1 82.21(3) . 2_575 ?
O1 Cu1 O3 90.85(4) . . ?
O1 Cu1 O2 168.44(4) . 2_575 ?
O1 Cu1 O4 89.71(4) . 2_575 ?
O1 Cu1 N1 98.20(4) . . ?
O2 Cu1 Cu1 86.23(3) 2_575 2_575 ?
O2 Cu1 O4 89.08(4) 2_575 2_575 ?
O2 Cu1 N1 93.37(4) 2_575 . ?
O4 Cu1 Cu1 85.54(3) 2_575 2_575 ?
O4 Cu1 N1 96.57(4) 2_575 . ?
N1 Cu1 Cu1 177.85(3) . 2_575 ?
C28 O3 Cu1 124.69(9) . . ?
C21 O1 Cu1 125.51(9) . . ?
C21 O2 Cu1 120.38(9) . 2_575 ?
C28 O4 Cu1 120.95(9) . 2_575 ?
C2 N1 Cu1 122.71(9) . . ?
C6 N1 Cu1 119.33(10) . . ?
C6 N1 C2 117.16(12) . . ?
C16 C15 C21 119.90(13) . . ?
C20 C15 C16 119.62(13) . . ?
C20 C15 C21 120.44(13) . . ?
C15 C16 H16 120.0 . . ?
C17 C16 C15 119.94(14) . . ?
C17 C16 H16 120.0 . . ?
C15 C20 H20 119.9 . . ?
C19 C20 C15 120.10(14) . . ?
C19 C20 H20 119.9 . . ?
F2 C12 C13 118.45(13) . . ?
F2 C12 C11 118.34(13) . . ?
C13 C12 C11 123.21(13) . . ?
C23 C24 H24 120.2 . . ?
C25 C24 H24 120.2 . . ?
C25 C24 C23 119.56(14) . . ?
C24 C23 H23 119.8 . . ?
C22 C23 C24 120.36(14) . . ?
C22 C23 H23 119.8 . . ?
C12 C13 H13 121.1 . . ?
C12 C13 C14 117.72(13) . . ?
C14 C13 H13 121.1 . . ?
O1 C21 O2 125.66(13) . . ?
O1 C21 C15 117.44(12) . . ?
O2 C21 C15 116.89(12) . . ?
C2 C3 H3 120.2 . . ?
C2 C3 C4 119.55(13) . . ?
C4 C3 H3 120.2 . . ?
N1 C2 C3 123.46(13) . . ?
N1 C2 H2 118.3 . . ?
C3 C2 H2 118.3 . . ?
C9 C8 H8 118.2 . . ?
C7 C8 H8 118.2 . . ?
C7 C8 C9 123.61(13) . . ?
C12 C11 H11 121.6 . . ?
C12 C11 C10 116.71(13) . . ?
C10 C11 H11 121.6 . . ?
O3 C28 O4 125.77(12) . . ?
O3 C28 C22 116.80(12) . . ?
O4 C28 C22 117.41(12) . . ?
C22 C27 H27 120.0 . . ?
C26 C27 H27 120.0 . . ?
C26 C27 C22 119.96(14) . . ?
C23 C22 C28 119.58(12) . . ?
C23 C22 C27 119.66(13) . . ?
C27 C22 C28 120.75(12) . . ?
F1 C10 C11 117.53(13) . . ?
F1 C10 C9 118.45(13) . . ?
C11 C10 C9 124.01(14) . . ?
C13 C14 H14 118.7 . . ?
C13 C14 C9 122.62(13) . . ?
C9 C14 H14 118.7 . . ?
C16 C17 H17 119.9 . . ?
C16 C17 C18 120.22(15) . . ?
C18 C17 H17 119.9 . . ?
C10 C9 C8 121.45(13) . . ?
C10 C9 C14 115.70(12) . . ?
C14 C9 C8 122.84(12) . . ?
C24 C25 H25 119.8 . . ?
C24 C25 C26 120.42(14) . . ?
C26 C25 H25 119.8 . . ?
C8 C7 H7 116.7 . . ?
C8 C7 C4 126.62(14) . . ?
C4 C7 H7 116.7 . . ?
C20 C19 H19 120.0 . . ?
C18 C19 C20 120.06(15) . . ?
C18 C19 H19 120.0 . . ?
C17 C18 C19 120.06(15) . . ?
C17 C18 H18 120.0 . . ?
C19 C18 H18 120.0 . . ?
C3 C4 C7 124.85(13) . . ?
C3 C4 C5 116.54(13) . . ?
C5 C4 C7 118.61(13) . . ?
C27 C26 H26 120.0 . . ?
C25 C26 C27 120.02(15) . . ?
C25 C26 H26 120.0 . . ?
C4 C5 H5 120.0 . . ?
C6 C5 C4 120.07(14) . . ?
C6 C5 H5 120.0 . . ?
N1 C6 C5 123.18(14) . . ?
N1 C6 H6 118.4 . . ?
C5 C6 H6 118.4 . . ?

loop_
_geom_bond_atom_site_label_1
_geom_bond_atom_site_label_2
_geom_bond_distance
_geom_bond_site_symmetry_2
_geom_bond_publ_flag
Cu1 Cu1 2.6450(3) 2_575 ?
Cu1 O3 1.9698(10) . ?
Cu1 O1 1.9693(10) . ?
Cu1 O2 1.9760(10) 2_575 ?
Cu1 O4 1.9787(10) 2_575 ?
Cu1 N1 2.1671(12) . ?
F2 C12 1.3521(16) . ?
F1 C10 1.3521(16) . ?
O3 C28 1.2612(16) . ?
O1 C21 1.2622(17) . ?
O2 C21 1.2651(17) . ?
O4 C28 1.2639(16) . ?
N1 C2 1.3401(18) . ?
N1 C6 1.3327(19) . ?
C15 C16 1.3982(19) . ?
C15 C20 1.392(2) . ?
C15 C21 1.5002(19) . ?
C16 H16 0.9500 . ?
C16 C17 1.386(2) . ?
C20 H20 0.9500 . ?
C20 C19 1.389(2) . ?
C12 C13 1.375(2) . ?
C12 C11 1.376(2) . ?
C24 H24 0.9500 . ?
C24 C23 1.391(2) . ?
C24 C25 1.386(2) . ?
C23 H23 0.9500 . ?
C23 C22 1.3915(19) . ?
C13 H13 0.9500 . ?
C13 C14 1.3823(19) . ?
C3 H3 0.9500 . ?
C3 C2 1.3854(19) . ?
C3 C4 1.392(2) . ?
C2 H2 0.9500 . ?
C8 H8 0.9500 . ?
C8 C9 1.4622(18) . ?
C8 C7 1.340(2) . ?
C11 H11 0.9500 . ?
C11 C10 1.379(2) . ?
C28 C22 1.5000(18) . ?
C27 H27 0.9500 . ?
C27 C22 1.3915(19) . ?
C27 C26 1.390(2) . ?
C10 C9 1.3922(19) . ?
C14 H14 0.9500 . ?
C14 C9 1.3996(19) . ?
C17 H17 0.9500 . ?
C17 C18 1.387(2) . ?
C25 H25 0.9500 . ?
C25 C26 1.386(2) . ?
C7 H7 0.9500 . ?
C7 C4 1.4626(19) . ?
C19 H19 0.9500 . ?
C19 C18 1.388(2) . ?
C18 H18 0.9500 . ?
C4 C5 1.397(2) . ?
C26 H26 0.9500 . ?
C5 H5 0.9500 . ?
C5 C6 1.381(2) . ?
C6 H6 0.9500 . ?

loop_
_geom_torsion_atom_site_label_1
_geom_torsion_atom_site_label_2
_geom_torsion_atom_site_label_3
_geom_torsion_atom_site_label_4
_geom_torsion
_geom_torsion_site_symmetry_1
_geom_torsion_site_symmetry_2
_geom_torsion_site_symmetry_3
_geom_torsion_site_symmetry_4
_geom_torsion_publ_flag
Cu1 O3 C28 O4 -2.3(2) . . . . ?
Cu1 O3 C28 C22 176.40(9) . . . . ?
Cu1 O1 C21 O2 -0.3(2) . . . . ?
Cu1 O1 C21 C15 178.09(8) . . . . ?
Cu1 O2 C21 O1 -0.15(19) 2_575 . . . ?
Cu1 O2 C21 C15 -178.53(8) 2_575 . . . ?
Cu1 O4 C28 O3 5.15(19) 2_575 . . . ?
Cu1 O4 C28 C22 -173.51(9) 2_575 . . . ?
Cu1 N1 C2 C3 168.21(11) . . . . ?
Cu1 N1 C6 C5 -169.27(14) . . . . ?
F2 C12 C13 C14 178.42(13) . . . . ?
F2 C12 C11 C10 -178.30(14) . . . . ?
F1 C10 C9 C8 -1.0(2) . . . . ?
F1 C10 C9 C14 179.88(13) . . . . ?
O3 C28 C22 C23 -10.93(19) . . . . ?
O3 C28 C22 C27 169.94(13) . . . . ?
O4 C28 C22 C23 167.85(13) . . . . ?
O4 C28 C22 C27 -11.28(19) . . . . ?
C15 C16 C17 C18 -0.7(2) . . . . ?
C15 C20 C19 C18 -0.3(2) . . . . ?
C16 C15 C20 C19 0.1(2) . . . . ?
C16 C15 C21 O1 -3.64(19) . . . . ?
C16 C15 C21 O2 174.88(12) . . . . ?
C16 C17 C18 C19 0.4(2) . . . . ?
C20 C15 C16 C17 0.5(2) . . . . ?
C20 C15 C21 O1 178.61(12) . . . . ?
C20 C15 C21 O2 -2.87(18) . . . . ?
C20 C19 C18 C17 0.1(2) . . . . ?
C12 C13 C14 C9 -0.5(2) . . . . ?
C12 C11 C10 F1 178.81(14) . . . . ?
C12 C11 C10 C9 0.2(2) . . . . ?
C24 C23 C22 C28 -178.22(13) . . . . ?
C24 C23 C22 C27 0.9(2) . . . . ?
C24 C25 C26 C27 0.3(2) . . . . ?
C23 C24 C25 C26 0.7(2) . . . . ?
C13 C12 C11 C10 1.1(2) . . . . ?
C13 C14 C9 C8 -177.49(13) . . . . ?
C13 C14 C9 C10 1.6(2) . . . . ?
C21 C15 C16 C17 -177.30(13) . . . . ?
C21 C15 C20 C19 177.82(12) . . . . ?
C3 C4 C5 C6 -1.9(2) . . . . ?
C2 N1 C6 C5 0.7(2) . . . . ?
C2 C3 C4 C7 -178.02(14) . . . . ?
C2 C3 C4 C5 1.3(2) . . . . ?
C8 C7 C4 C3 2.1(3) . . . . ?
C8 C7 C4 C5 -177.22(16) . . . . ?
C11 C12 C13 C14 -1.0(2) . . . . ?
C11 C10 C9 C8 177.63(15) . . . . ?
C11 C10 C9 C14 -1.5(2) . . . . ?
C22 C27 C26 C25 -0.7(2) . . . . ?
C9 C8 C7 C4 -178.78(14) . . . . ?
C25 C24 C23 C22 -1.3(2) . . . . ?
C7 C8 C9 C10 -168.17(15) . . . . ?
C7 C8 C9 C14 10.9(2) . . . . ?
C7 C4 C5 C6 177.42(16) . . . . ?
C4 C3 C2 N1 0.4(2) . . . . ?
C4 C5 C6 N1 1.0(3) . . . . ?
C26 C27 C22 C23 0.1(2) . . . . ?
C26 C27 C22 C28 179.19(13) . . . . ?
C6 N1 C2 C3 -1.4(2) . . . . ?
